data_4322636
loop_
_publ_author_name
'Peggy J. McKarns'
'T. Suren Lewkebandara'
'Glenn P. A. Yap'
'Louise M. Liable-Sands'
'Arnold L. Rheingold'
'Charles H. Winter'

_publ_section_title
;
 Adducts of Titanium Tetrachloride with Alkylselenium Compounds: Molecular
 Precursors to Titanium Diselenide Films
;
_journal_name_full 'Inorganic Chemistry'
_journal_page_first 418
_journal_page_last 424
_journal_paper_doi 10.1021/ic970945q
_journal_volume 37
_journal_year 1998
_chemical_formula_sum 'C8 H20 Cl4 Se2 Ti'
_chemical_formula_weight 463.86
_chemical_name_systematic
; 
 ? 
;
_space_group_IT_number 14
_symmetry_cell_setting monoclinic
_symmetry_space_group_name_Hall '-P 2yn'
_symmetry_space_group_name_H-M 'P 1 21/n 1'
_atom_sites_solution_hydrogens geom
_atom_sites_solution_primary direct
_atom_sites_solution_secondary difmap
_audit_creation_method SHELXL
_cell_angle_alpha 90.00
_cell_angle_beta 102.675(8)
_cell_angle_gamma 90.00
_cell_formula_units_Z 4
_cell_length_a 8.1754(10)
_cell_length_b 13.0510(10)
_cell_length_c 16.871(3)
_cell_measurement_reflns_used 37
_cell_measurement_temperature 298(2)
_cell_measurement_theta_max 12.5
_cell_measurement_theta_min 10
_cell_volume 1756.2(4)
_computing_cell_refinement Siemens/XSCANS
_computing_data_collection Siemens/XSCANS
_computing_data_reduction Siemens/XSCANS
_computing_molecular_graphics XP-5.03
_computing_publication_material XCIF
_computing_structure_refinement 'SHELXL-5.03 (Sheldrick, 1994)'
_computing_structure_solution 'SHELXS-5.03 (Sheldrick, 1994)'
_diffrn_ambient_temperature 298(2)
_diffrn_measurement_device 'Siemens P4'
_diffrn_measurement_method omega
_diffrn_radiation_monochromator graphite
_diffrn_radiation_source 'fine-focus sealed tube'
_diffrn_radiation_type MoK\a
_diffrn_radiation_wavelength 0.71073
_diffrn_reflns_av_R_equivalents 0.0490
_diffrn_reflns_av_sigmaI/netI 0.0974
_diffrn_reflns_limit_h_max 8
_diffrn_reflns_limit_h_min -1
_diffrn_reflns_limit_k_max 14
_diffrn_reflns_limit_k_min -1
_diffrn_reflns_limit_l_max 18
_diffrn_reflns_limit_l_min -18
_diffrn_reflns_number 2710
_diffrn_reflns_theta_max 22.49
_diffrn_reflns_theta_min 2.58
_diffrn_standards_decay_% <2
_diffrn_standards_interval_count 197
_diffrn_standards_number 3
_exptl_absorpt_coefficient_mu 5.215
_exptl_crystal_colour red
_exptl_crystal_density_diffrn 1.754
_exptl_crystal_description plate
_exptl_crystal_F_000 904
_exptl_crystal_size_max 0.40
_exptl_crystal_size_mid 0.40
_exptl_crystal_size_min 0.10
_refine_diff_density_max 0.558
_refine_diff_density_min -0.784
_refine_diff_density_rms 0.087
_refine_ls_extinction_method none
_refine_ls_goodness_of_fit_all 0.916
_refine_ls_goodness_of_fit_obs 1.158
_refine_ls_hydrogen_treatment 'idealized contributions'
_refine_ls_matrix_type full
_refine_ls_number_parameters 136
_refine_ls_number_reflns 2043
_refine_ls_number_restraints 0
_refine_ls_restrained_S_all 0.952
_refine_ls_restrained_S_obs 1.158
_refine_ls_R_factor_all 0.0826
_refine_ls_R_factor_obs 0.0444
_refine_ls_shift/esd_max 0.000
_refine_ls_shift/esd_mean 0.000
_refine_ls_structure_factor_coef Fsqd
_refine_ls_weighting_details 'w=1/[\s^2^(Fo^2^)+(0.0300P)^2^+0.0000P] where P=(Fo^2^+2Fc^2^)/3'
_refine_ls_weighting_scheme calc
_refine_ls_wR_factor_all 0.0965
_refine_ls_wR_factor_obs 0.0877
_reflns_number_observed 1195
_reflns_number_total 2047
_reflns_observed_criterion >2sigma(I)
_cod_data_source_file ic970945q_3.cif
_cod_data_source_block win23r
_cod_depositor_comments
;
The following automatic conversions were performed:

'_refine_ls_weighting_scheme' value 'calc
w=1/[\s^2^(Fo^2^)+(0.0300P)^2^+0.0000P] where P=(Fo^2^+2Fc^2^)/3' was
changed to 'calc'. New tag '_refine_ls_weighting_details' was
created. The value of the new tag was set to
'w=1/[\s^2^(Fo^2^)+(0.0300P)^2^+0.0000P] where P=(Fo^2^+2Fc^2^)/3'.

Automatic conversion script
Id: cif_fix_values 3143 2015-03-26 13:38:13Z robertas 
;
_cod_original_cell_volume 1756.3(4)
_cod_database_code 4322636

loop_
_symmetry_equiv_pos_as_xyz
'x, y, z'
'-x+1/2, y+1/2, -z+1/2'
'-x, -y, -z'
'x-1/2, -y-1/2, z-1/2'

loop_
_atom_site_aniso_label
_atom_site_aniso_U_11
_atom_site_aniso_U_22
_atom_site_aniso_U_33
_atom_site_aniso_U_23
_atom_site_aniso_U_13
_atom_site_aniso_U_12
Ti 0.0464(10) 0.0573(9) 0.0533(10) -0.0077(8) 0.0124(9) -0.0047(8)
Cl1 0.091(2) 0.108(2) 0.058(2) 0.0035(14) -0.007(2) 0.019(2)
Cl2 0.054(2) 0.0688(14) 0.094(2) 0.0088(14) 0.0239(15) -0.0114(13)
Cl3 0.061(2) 0.085(2) 0.119(2) -0.020(2) 0.037(2) -0.0279(14)
Cl4 0.092(2) 0.084(2) 0.089(2) -0.0303(15) 0.034(2) -0.003(2)
Se1 0.0463(6) 0.0560(5) 0.0495(6) -0.0021(5) 0.0056(4) 0.0063(5)
Se2 0.0856(8) 0.0807(7) 0.0709(7) 0.0215(6) 0.0368(7) 0.0314(6)
C1 0.044(6) 0.096(7) 0.074(7) 0.001(6) 0.003(6) 0.021(5)
C2 0.057(7) 0.162(10) 0.076(8) 0.008(8) 0.023(7) 0.001(7)
C3 0.090(8) 0.055(5) 0.075(7) -0.001(5) 0.028(6) -0.004(5)
C4 0.125(11) 0.066(7) 0.132(11) -0.025(7) 0.022(9) -0.004(7)
C7 0.060(7) 0.091(7) 0.100(9) 0.024(6) 0.022(7) 0.026(6)
C8 0.057(7) 0.175(11) 0.107(10) 0.005(9) 0.010(8) 0.009(8)
C6 0.204(19) 0.101(10) 0.267(23) -0.055(12) 0.077(16) -0.068(12)
C5 0.113(12) 0.100(10) 0.488(32) 0.172(15) 0.104(16) 0.007(9)

loop_
_atom_site_label
_atom_site_type_symbol
_atom_site_fract_x
_atom_site_fract_y
_atom_site_fract_z
_atom_site_U_iso_or_equiv
_atom_site_thermal_displace_type
_atom_site_occupancy
_atom_site_calc_flag
_atom_site_refinement_flags
_atom_site_disorder_group
Ti Ti -0.0083(2) 0.65560(10) 0.24025(9) 0.0521(5) Uani 1 d . .
Cl1 Cl 0.1412(3) 0.5509(2) 0.33308(15) 0.0893(9) Uani 1 d . .
Cl2 Cl -0.2567(3) 0.5714(2) 0.2234(2) 0.0711(7) Uani 1 d . .
Cl3 Cl 0.2120(3) 0.7365(2) 0.2056(2) 0.0860(9) Uani 1 d . .
Cl4 Cl -0.0726(4) 0.7794(2) 0.3192(2) 0.0862(9) Uani 1 d . .
Se1 Se 0.04048(11) 0.52304(6) 0.12163(5) 0.0513(3) Uani 1 d . .
Se2 Se -0.18094(14) 0.75845(7) 0.10430(6) 0.0761(4) Uani 1 d . .
C1 C 0.2823(10) 0.4956(7) 0.1431(5) 0.073(3) Uani 1 d . .
H1A H 0.3400(10) 0.5455(7) 0.1820(5) 0.087 Uiso 1 calc R .
H1B H 0.3036(10) 0.4283(7) 0.1675(5) 0.087 Uiso 1 calc R .
C2 C 0.3520(11) 0.4997(8) 0.0704(6) 0.097(4) Uani 1 d . .
H2A H 0.4701(11) 0.4856(8) 0.0850(6) 0.145 Uiso 1 calc R .
H2B H 0.3341(11) 0.5666(8) 0.0465(6) 0.145 Uiso 1 calc R .
H2C H 0.2976(11) 0.4494(8) 0.0320(6) 0.145 Uiso 1 calc R .
C3 C -0.0328(12) 0.3902(6) 0.1549(5) 0.072(3) Uani 1 d . .
H3A H 0.0329(12) 0.3733(6) 0.2085(5) 0.086 Uiso 1 calc R .
H3B H -0.1493(12) 0.3950(6) 0.1585(5) 0.086 Uiso 1 calc R .
C4 C -0.0140(14) 0.3039(7) 0.0953(7) 0.109(4) Uani 1 d . .
H4A H -0.0511(14) 0.2404(7) 0.1140(7) 0.163 Uiso 1 calc R .
H4B H 0.1015(14) 0.2981(7) 0.0922(7) 0.163 Uiso 1 calc R .
H4C H -0.0808(14) 0.3196(7) 0.0424(7) 0.163 Uiso 1 calc R .
C7 C -0.4003(12) 0.7970(7) 0.1252(7) 0.083(3) Uani 1 d . .
H7A H -0.4417(12) 0.7419(7) 0.1541(7) 0.100 Uiso 1 calc R .
H7B H -0.3878(12) 0.8576(7) 0.1592(7) 0.100 Uiso 1 calc R .
C8 C -0.5245(13) 0.8180(8) 0.0469(7) 0.114(4) Uani 1 d . .
H8A H -0.6306(13) 0.8363(8) 0.0585(7) 0.171 Uiso 1 calc R .
H8B H -0.5376(13) 0.7578(8) 0.0135(7) 0.171 Uiso 1 calc R .
H8C H -0.4845(13) 0.8734(8) 0.0189(7) 0.171 Uiso 1 calc R .
C6 C -0.1309(19) 0.9740(9) 0.0782(10) 0.187(8) Uani 1 d . .
H6A H -0.0549(19) 1.0297(9) 0.0959(10) 0.280 Uiso 1 calc R .
H6B H -0.2389(19) 0.9904(9) 0.0884(10) 0.280 Uiso 1 calc R .
H6C H -0.1410(19) 0.9631(9) 0.0210(10) 0.280 Uiso 1 calc R .
C5 C -0.0778(18) 0.8971(9) 0.1149(12) 0.228(11) Uani 1 d . .
H5A H -0.0624(18) 0.9147(9) 0.1719(12) 0.273 Uiso 1 calc R .
H5B H 0.0339(18) 0.8876(9) 0.1052(12) 0.273 Uiso 1 calc R .

loop_
_atom_type_symbol
_atom_type_description
_atom_type_scat_dispersion_real
_atom_type_scat_dispersion_imag
_atom_type_scat_source
C C 0.0033 0.0016 'International Tables Vol C Tables 4.2.6.8 and 6.1.1.4'
H H 0.0000 0.0000 'International Tables Vol C Tables 4.2.6.8 and 6.1.1.4'
Cl Cl 0.1484 0.1585 'International Tables Vol C Tables 4.2.6.8 and 6.1.1.4'
Ti Ti 0.2776 0.4457 'International Tables Vol C Tables 4.2.6.8 and 6.1.1.4'
Se Se -0.0929 2.2259 'International Tables Vol C Tables 4.2.6.8 and 6.1.1.4'

loop_
_geom_angle_atom_site_label_1
_geom_angle_atom_site_label_2
_geom_angle_atom_site_label_3
_geom_angle
_geom_angle_site_symmetry_1
_geom_angle_site_symmetry_3
_geom_angle_publ_flag
Cl4 Ti Cl1 100.89(12) . . ?
Cl4 Ti Cl2 95.98(12) . . ?
Cl1 Ti Cl2 97.37(11) . . ?
Cl4 Ti Cl3 96.94(11) . . ?
Cl1 Ti Cl3 97.01(12) . . ?
Cl2 Ti Cl3 158.47(13) . . ?
Cl4 Ti Se1 170.21(10) . . ?
Cl1 Ti Se1 88.90(8) . . ?
Cl2 Ti Se1 82.68(8) . . ?
Cl3 Ti Se1 81.66(9) . . ?
Cl4 Ti Se2 89.99(9) . . ?
Cl1 Ti Se2 169.12(10) . . ?
Cl2 Ti Se2 81.47(8) . . ?
Cl3 Ti Se2 81.38(9) . . ?
Se1 Ti Se2 80.22(5) . . ?
C3 Se1 C1 98.3(4) . . ?
C3 Se1 Ti 104.3(3) . . ?
C1 Se1 Ti 106.4(3) . . ?
C7 Se2 C5 97.9(5) . . ?
C7 Se2 Ti 107.1(3) . . ?
C5 Se2 Ti 103.8(5) . . ?
C2 C1 Se1 113.6(6) . . ?
C4 C3 Se1 112.3(7) . . ?
C8 C7 Se2 110.8(8) . . ?
C6 C5 Se2 127.7(14) . . ?

loop_
_geom_bond_atom_site_label_1
_geom_bond_atom_site_label_2
_geom_bond_distance
_geom_bond_site_symmetry_2
_geom_bond_publ_flag
Ti Cl4 2.229(3) . ?
Ti Cl1 2.230(3) . ?
Ti Cl2 2.271(3) . ?
Ti Cl3 2.272(3) . ?
Ti Se1 2.740(2) . ?
Ti Se2 2.763(2) . ?
Se1 C3 1.956(8) . ?
Se1 C1 1.963(8) . ?
Se2 C7 1.967(9) . ?
Se2 C5 1.987(13) . ?
C1 C2 1.462(12) . ?
C3 C4 1.540(11) . ?
C7 C8 1.504(13) . ?
C6 C5 1.21(2) . ?
